data_7715197
loop_
_publ_author_name
'Basu, Debayan'
'Ghosh, Barshali'
'Srivastava, Diship'
'Patra, Niladri'
'Nayek, Hari Pada'

_publ_section_title
;
 Mononuclear organogermanium(IV) catalysts for a [3 + 2] cycloaddition
 reaction.
;
_journal_issue 12
_journal_name_full 'Dalton transactions (Cambridge, England : 2003)'
_journal_page_first 5648
_journal_page_last 5657
_journal_paper_doi 10.1039/d4dt00239c
_journal_volume 53
_journal_year 2024
_chemical_formula_moiety 'C25 H18 Ge N2 O4'
_chemical_formula_sum 'C25 H18 Ge N2 O4'
_chemical_formula_weight 483.00
_space_group_crystal_system triclinic
_space_group_IT_number 2
_space_group_name_Hall '-P 1'
_space_group_name_H-M_alt 'P -1'
_atom_sites_solution_hydrogens geom
_audit_creation_date 2023-08-14
_audit_creation_method
;
Olex2 1.5
(compiled 2023.03.06 svn.rbb2c1857 for OlexSys, GUI svn.r6748)
;
_audit_update_record
;
2024-01-25 deposited with the CCDC.	2024-02-20 downloaded from the CCDC.
;
_cell_angle_alpha 78.913(7)
_cell_angle_beta 89.952(8)
_cell_angle_gamma 73.801(8)
_cell_formula_units_Z 2
_cell_length_a 7.9042(8)
_cell_length_b 9.6253(9)
_cell_length_c 14.8290(13)
_cell_measurement_reflns_used 5488
_cell_measurement_temperature 293(2)
_cell_measurement_theta_max 27.4910
_cell_measurement_theta_min 2.6670
_cell_volume 1061.51(18)
_computing_molecular_graphics 'Olex2 1.5 (Dolomanov et al., 2009)'
_computing_publication_material 'Olex2 1.5 (Dolomanov et al., 2009)'
_computing_structure_refinement 'SHELXL-2018/3 (Sheldrick, 2018)'
_computing_structure_solution 'SHELXT 2014/5 (Sheldrick, 2014)'
_diffrn_ambient_temperature 293(2)
_diffrn_detector 'CCD plate'
_diffrn_measured_fraction_theta_full 1.000
_diffrn_measured_fraction_theta_max 0.994
_diffrn_measurement_device_type 'SuperNova, Single source at offset/far, EosS2'
_diffrn_radiation_type MoK\a
_diffrn_radiation_wavelength 0.71073
_diffrn_reflns_av_R_equivalents 0.0774
_diffrn_reflns_av_unetI/netI 0.0690
_diffrn_reflns_Laue_measured_fraction_full 1.000
_diffrn_reflns_Laue_measured_fraction_max 0.994
_diffrn_reflns_limit_h_max 10
_diffrn_reflns_limit_h_min -10
_diffrn_reflns_limit_k_max 12
_diffrn_reflns_limit_k_min -12
_diffrn_reflns_limit_l_max 18
_diffrn_reflns_limit_l_min -18
_diffrn_reflns_number 16290
_diffrn_reflns_point_group_measured_fraction_full 1.000
_diffrn_reflns_point_group_measured_fraction_max 0.994
_diffrn_reflns_theta_full 25.242
_diffrn_reflns_theta_max 26.999
_diffrn_reflns_theta_min 2.249
_diffrn_source 'micro-focus sealed X-ray tube'
_exptl_absorpt_coefficient_mu 1.479
_exptl_absorpt_correction_T_max 1.00000
_exptl_absorpt_correction_T_min 0.69404
_exptl_absorpt_correction_type multi-scan
_exptl_crystal_colour orange
_exptl_crystal_colour_primary orange
_exptl_crystal_density_diffrn 1.511
_exptl_crystal_description block
_exptl_crystal_F_000 492
_exptl_crystal_size_max 0.13
_exptl_crystal_size_mid 0.12
_exptl_crystal_size_min 0.1
_refine_diff_density_max 1.054
_refine_diff_density_min -0.680
_refine_diff_density_rms 0.114
_refine_ls_extinction_method none
_refine_ls_goodness_of_fit_ref 1.053
_refine_ls_hydrogen_treatment constr
_refine_ls_matrix_type full
_refine_ls_number_parameters 289
_refine_ls_number_reflns 4609
_refine_ls_number_restraints 0
_refine_ls_restrained_S_all 1.053
_refine_ls_R_factor_all 0.0752
_refine_ls_R_factor_gt 0.0535
_refine_ls_shift/su_max 0.001
_refine_ls_shift/su_mean 0.000
_refine_ls_structure_factor_coef Fsqd
_refine_ls_weighting_details 'w=1/[\s^2^(Fo^2^)+(0.0850P)^2^] where P=(Fo^2^+2Fc^2^)/3'
_refine_ls_weighting_scheme calc
_refine_ls_wR_factor_gt 0.1420
_refine_ls_wR_factor_ref 0.1522
_reflns_Friedel_coverage 0.000
_reflns_number_gt 3548
_reflns_number_total 4609
_reflns_threshold_expression 'I > 2\s(I)'
_cod_data_source_file d4dt00239c2.cif
_cod_data_source_block 1
_cod_depositor_comments 'Adding full bibliography for 7715197--7715198.cif.'
_cod_database_code 7715197
_shelx_shelxl_version_number 2018/3
_shelx_space_group_comment
;
The symmetry employed for this shelxl refinement is uniquely defined
by the following loop, which should always be used as a source of
symmetry information in preference to the above space-group names.
They are only intended as comments.
;
_olex2_refinement_description
;
1.a Aromatic/amide H refined with riding coordinates:
 C2(H4), C3(H5), C4(H6), C5(H7), C7(H9), C9(H26), C11(H28), C12(H29), C15(H15),
  C16(H16), C17(H17), C18(H18), C19(H19), C21(H21), C22(H22), C23(H23),
 C24(H24), C25(H25)
;
_olex2_submission_special_instructions 'No special instructions were received'

loop_
_space_group_symop_operation_xyz
'x, y, z'
'-x, -y, -z'

loop_
_atom_site_label
_atom_site_type_symbol
_atom_site_fract_x
_atom_site_fract_y
_atom_site_fract_z
_atom_site_U_iso_or_equiv
_atom_site_adp_type
_atom_site_occupancy
_atom_site_site_symmetry_order
_atom_site_calc_flag
_atom_site_refinement_flags_posn
_atom_site_refinement_flags_adp
_atom_site_refinement_flags_occupancy
_atom_site_disorder_assembly
_atom_site_disorder_group
C1 C 1.0323(5) 0.4895(4) 0.8292(2) 0.0372(8) Uani 1 1 d . . . . .
C2 C 1.2077(5) 0.4048(4) 0.8418(3) 0.0456(9) Uani 1 1 d . . . . .
H4 H 1.247042 0.327609 0.810657 0.055 Uiso 1 1 calc R U . . .
C3 C 1.3237(5) 0.4338(5) 0.8997(3) 0.0494(10) Uani 1 1 d . . . . .
H5 H 1.440439 0.375598 0.907415 0.059 Uiso 1 1 calc R U . . .
C4 C 1.2690(5) 0.5483(4) 0.9465(3) 0.0468(10) Uani 1 1 d . . . . .
H6 H 1.348889 0.567148 0.985137 0.056 Uiso 1 1 calc R U . . .
C5 C 1.0982(5) 0.6335(4) 0.9360(3) 0.0400(8) Uani 1 1 d . . . . .
H7 H 1.061598 0.709929 0.967960 0.048 Uiso 1 1 calc R U . . .
C6 C 0.9760(5) 0.6066(4) 0.8766(2) 0.0343(8) Uani 1 1 d . . . . .
C7 C 0.7994(4) 0.6942(4) 0.8704(2) 0.0341(8) Uani 1 1 d . . . . .
H9 H 0.770904 0.762140 0.908899 0.041 Uiso 1 1 calc R U . . .
C8 C 0.4969(4) 0.7828(3) 0.8168(2) 0.0310(7) Uani 1 1 d . . . . .
C9 C 0.4297(5) 0.8639(4) 0.8819(2) 0.0357(8) Uani 1 1 d . . . . .
H26 H 0.499493 0.861796 0.932883 0.043 Uiso 1 1 calc R U . . .
C10 C 0.2552(5) 0.9491(4) 0.8698(3) 0.0384(8) Uani 1 1 d . . . . .
C11 C 0.1468(5) 0.9504(4) 0.7954(3) 0.0408(9) Uani 1 1 d . . . . .
H28 H 0.029701 1.007632 0.789242 0.049 Uiso 1 1 calc R U . . .
C12 C 0.2129(5) 0.8672(4) 0.7312(3) 0.0408(9) Uani 1 1 d . . . . .
H29 H 0.139792 0.865544 0.682519 0.049 Uiso 1 1 calc R U . . .
C13 C 0.3903(5) 0.7847(4) 0.7390(2) 0.0343(8) Uani 1 1 d . . . . .
C14 C 0.8154(5) 0.6840(4) 0.6139(2) 0.0397(8) Uani 1 1 d . . . . .
C15 C 0.9785(6) 0.6160(5) 0.5869(3) 0.0553(11) Uani 1 1 d . . . . .
H15 H 1.037760 0.520451 0.616842 0.066 Uiso 1 1 calc R U . . .
C16 C 1.0571(7) 0.6880(6) 0.5152(3) 0.0688(14) Uani 1 1 d . . . . .
H16 H 1.167561 0.640363 0.497359 0.083 Uiso 1 1 calc R U . . .
C17 C 0.9706(7) 0.8289(6) 0.4712(3) 0.0672(13) Uani 1 1 d . . . . .
H17 H 1.021801 0.876706 0.422867 0.081 Uiso 1 1 calc R U . . .
C18 C 0.8093(7) 0.8995(5) 0.4981(4) 0.0678(13) Uani 1 1 d . . . . .
H18 H 0.751998 0.995789 0.468777 0.081 Uiso 1 1 calc R U . . .
C19 C 0.7311(6) 0.8283(4) 0.5687(3) 0.0521(10) Uani 1 1 d . . . . .
H19 H 0.620968 0.877077 0.586275 0.063 Uiso 1 1 calc R U . . .
C20 C 0.6270(5) 0.4103(4) 0.7018(2) 0.0364(8) Uani 1 1 d . . . . .
C21 C 0.6893(5) 0.2751(4) 0.7615(3) 0.0499(10) Uani 1 1 d . . . . .
H21 H 0.773934 0.263366 0.807998 0.060 Uiso 1 1 calc R U . . .
C22 C 0.6273(6) 0.1576(5) 0.7526(4) 0.0670(13) Uani 1 1 d . . . . .
H22 H 0.668019 0.068229 0.794160 0.080 Uiso 1 1 calc R U . . .
C23 C 0.5055(7) 0.1719(5) 0.6826(4) 0.0678(14) Uani 1 1 d . . . . .
H23 H 0.464707 0.092205 0.676547 0.081 Uiso 1 1 calc R U . . .
C24 C 0.4446(7) 0.3046(5) 0.6218(3) 0.0638(13) Uani 1 1 d . . . . .
H24 H 0.363672 0.314377 0.573794 0.077 Uiso 1 1 calc R U . . .
C25 C 0.5039(6) 0.4238(4) 0.6320(3) 0.0503(10) Uani 1 1 d . . . . .
H25 H 0.460403 0.513830 0.591393 0.060 Uiso 1 1 calc R U . . .
N1 N 0.6709(4) 0.6899(3) 0.81602(19) 0.0347(6) Uani 1 1 d . . . . .
N2 N 0.1847(4) 1.0371(4) 0.9368(2) 0.0479(8) Uani 1 1 d . . . . .
O1 O 0.9210(3) 0.4550(3) 0.77664(18) 0.0451(6) Uani 1 1 d . . . . .
O2 O 0.4645(3) 0.7120(3) 0.67744(18) 0.0435(6) Uani 1 1 d . . . . .
O31 O 0.2798(4) 1.0305(4) 1.0042(2) 0.0683(9) Uani 1 1 d . . . . .
O32 O 0.0317(4) 1.1158(3) 0.9246(2) 0.0621(8) Uani 1 1 d . . . . .
Ge1 Ge 0.70694(5) 0.58120(4) 0.71195(2) 0.03626(16) Uani 1 1 d . . . . .

loop_
_atom_site_aniso_label
_atom_site_aniso_U_11
_atom_site_aniso_U_22
_atom_site_aniso_U_33
_atom_site_aniso_U_23
_atom_site_aniso_U_13
_atom_site_aniso_U_12
C1 0.0351(19) 0.0352(18) 0.038(2) -0.0023(15) -0.0042(15) -0.0083(16)
C2 0.037(2) 0.043(2) 0.051(2) -0.0128(18) 0.0000(17) -0.0003(17)
C3 0.030(2) 0.061(2) 0.049(2) -0.004(2) -0.0045(17) -0.0037(19)
C4 0.034(2) 0.057(2) 0.049(2) -0.0062(19) -0.0071(17) -0.0158(19)
C5 0.035(2) 0.044(2) 0.042(2) -0.0076(17) -0.0024(16) -0.0132(17)
C6 0.0323(18) 0.0344(17) 0.035(2) -0.0021(15) -0.0021(15) -0.0110(15)
C7 0.0342(19) 0.0344(17) 0.0345(19) -0.0052(15) -0.0012(15) -0.0119(15)
C8 0.0277(17) 0.0276(15) 0.0356(19) -0.0031(14) -0.0031(14) -0.0067(14)
C9 0.0339(19) 0.0355(18) 0.039(2) -0.0079(15) -0.0021(15) -0.0115(15)
C10 0.038(2) 0.0369(18) 0.041(2) -0.0099(16) 0.0025(16) -0.0093(16)
C11 0.0290(19) 0.0419(19) 0.045(2) -0.0065(17) -0.0021(16) -0.0019(16)
C12 0.0337(19) 0.0417(19) 0.044(2) -0.0044(17) -0.0075(16) -0.0080(16)
C13 0.0350(19) 0.0289(16) 0.037(2) -0.0034(15) -0.0042(15) -0.0088(15)
C14 0.043(2) 0.0407(19) 0.038(2) -0.0148(16) -0.0022(16) -0.0123(17)
C15 0.053(3) 0.052(2) 0.052(3) -0.008(2) 0.004(2) -0.004(2)
C16 0.053(3) 0.089(4) 0.063(3) -0.012(3) 0.013(2) -0.020(3)
C17 0.069(3) 0.080(3) 0.060(3) -0.003(3) 0.002(2) -0.040(3)
C18 0.072(3) 0.052(3) 0.075(3) 0.005(2) 0.002(3) -0.022(3)
C19 0.050(2) 0.046(2) 0.056(3) -0.006(2) 0.001(2) -0.010(2)
C20 0.0328(19) 0.0378(18) 0.040(2) -0.0127(16) 0.0017(15) -0.0093(16)
C21 0.041(2) 0.047(2) 0.058(3) -0.008(2) -0.0093(19) -0.0084(19)
C22 0.058(3) 0.040(2) 0.095(4) 0.001(2) -0.011(3) -0.011(2)
C23 0.066(3) 0.047(2) 0.099(4) -0.022(3) 0.003(3) -0.023(2)
C24 0.066(3) 0.065(3) 0.068(3) -0.022(2) -0.011(2) -0.026(3)
C25 0.060(3) 0.048(2) 0.045(2) -0.0065(18) -0.0118(19) -0.020(2)
N1 0.0318(15) 0.0315(14) 0.0387(17) -0.0041(12) -0.0064(13) -0.0079(13)
N2 0.0392(19) 0.0483(19) 0.057(2) -0.0194(17) 0.0063(16) -0.0076(16)
O1 0.0379(14) 0.0369(13) 0.0577(18) -0.0147(12) -0.0123(12) -0.0028(12)
O2 0.0349(14) 0.0455(14) 0.0463(16) -0.0192(12) -0.0096(11) 0.0014(12)
O31 0.0436(17) 0.097(2) 0.075(2) -0.0543(19) -0.0040(16) -0.0122(18)
O32 0.0428(18) 0.0675(19) 0.067(2) -0.0252(17) -0.0010(15) 0.0074(16)
Ge1 0.0348(2) 0.0353(2) 0.0379(3) -0.00980(17) -0.00492(16) -0.00697(17)

loop_
_atom_type_symbol
_atom_type_description
_atom_type_scat_dispersion_real
_atom_type_scat_dispersion_imag
_atom_type_scat_source
C C 0.0033 0.0016 'International Tables Vol C Tables 4.2.6.8 and 6.1.1.4'
H H 0.0000 0.0000 'International Tables Vol C Tables 4.2.6.8 and 6.1.1.4'
N N 0.0061 0.0033 'International Tables Vol C Tables 4.2.6.8 and 6.1.1.4'
O O 0.0106 0.0060 'International Tables Vol C Tables 4.2.6.8 and 6.1.1.4'
Ge Ge 0.1547 1.8001 'International Tables Vol C Tables 4.2.6.8 and 6.1.1.4'

loop_
_geom_angle_atom_site_label_1
_geom_angle_atom_site_label_2
_geom_angle_atom_site_label_3
_geom_angle
_geom_angle_site_symmetry_1
_geom_angle_site_symmetry_3
_geom_angle_publ_flag
C2 C1 C6 118.6(3) . . ?
O1 C1 C2 119.7(3) . . ?
O1 C1 C6 121.7(3) . . ?
C1 C2 H4 119.6 . . ?
C3 C2 C1 120.8(4) . . ?
C3 C2 H4 119.6 . . ?
C2 C3 H5 119.6 . . ?
C2 C3 C4 120.8(4) . . ?
C4 C3 H5 119.6 . . ?
C3 C4 H6 120.0 . . ?
C5 C4 C3 120.0(4) . . ?
C5 C4 H6 120.0 . . ?
C4 C5 H7 119.8 . . ?
C4 C5 C6 120.4(4) . . ?
C6 C5 H7 119.8 . . ?
C1 C6 C5 119.4(3) . . ?
C7 C6 C1 122.2(3) . . ?
C7 C6 C5 118.3(3) . . ?
C6 C7 H9 116.6 . . ?
N1 C7 C6 126.7(3) . . ?
N1 C7 H9 116.6 . . ?
C9 C8 C13 121.1(3) . . ?
C9 C8 N1 127.2(3) . . ?
N1 C8 C13 111.7(3) . . ?
C8 C9 H26 120.8 . . ?
C8 C9 C10 118.3(3) . . ?
C10 C9 H26 120.8 . . ?
C9 C10 C11 121.8(3) . . ?
C9 C10 N2 118.7(3) . . ?
C11 C10 N2 119.6(3) . . ?
C10 C11 H28 120.0 . . ?
C12 C11 C10 120.0(3) . . ?
C12 C11 H28 120.0 . . ?
C11 C12 H29 120.0 . . ?
C11 C12 C13 119.9(3) . . ?
C13 C12 H29 120.0 . . ?
C12 C13 C8 118.9(3) . . ?
O2 C13 C8 118.0(3) . . ?
O2 C13 C12 123.2(3) . . ?
C15 C14 C19 118.1(4) . . ?
C15 C14 Ge1 120.4(3) . . ?
C19 C14 Ge1 121.5(3) . . ?
C14 C15 H15 119.5 . . ?
C14 C15 C16 121.0(4) . . ?
C16 C15 H15 119.5 . . ?
C15 C16 H16 120.2 . . ?
C17 C16 C15 119.7(5) . . ?
C17 C16 H16 120.2 . . ?
C16 C17 H17 119.9 . . ?
C18 C17 C16 120.1(5) . . ?
C18 C17 H17 119.9 . . ?
C17 C18 H18 119.9 . . ?
C17 C18 C19 120.3(5) . . ?
C19 C18 H18 119.9 . . ?
C14 C19 H19 119.6 . . ?
C18 C19 C14 120.8(4) . . ?
C18 C19 H19 119.6 . . ?
C21 C20 Ge1 122.7(3) . . ?
C25 C20 C21 118.5(3) . . ?
C25 C20 Ge1 118.9(3) . . ?
C20 C21 H21 119.6 . . ?
C22 C21 C20 120.7(4) . . ?
C22 C21 H21 119.6 . . ?
C21 C22 H22 119.8 . . ?
C23 C22 C21 120.4(4) . . ?
C23 C22 H22 119.8 . . ?
C22 C23 H23 120.2 . . ?
C24 C23 C22 119.7(4) . . ?
C24 C23 H23 120.2 . . ?
C23 C24 H24 120.0 . . ?
C23 C24 C25 120.0(4) . . ?
C25 C24 H24 120.0 . . ?
C20 C25 C24 120.8(4) . . ?
C20 C25 H25 119.6 . . ?
C24 C25 H25 119.6 . . ?
C7 N1 C8 121.6(3) . . ?
C7 N1 Ge1 124.0(2) . . ?
C8 N1 Ge1 113.7(2) . . ?
O31 N2 C10 118.9(3) . . ?
O32 N2 C10 118.6(3) . . ?
O32 N2 O31 122.5(3) . . ?
C1 O1 Ge1 128.3(2) . . ?
C13 O2 Ge1 115.6(2) . . ?
C14 Ge1 C20 123.58(14) . . ?
C14 Ge1 N1 109.24(13) . . ?
C14 Ge1 O2 94.90(14) . . ?
C20 Ge1 N1 126.92(13) . . ?
C20 Ge1 O2 90.03(13) . . ?
O1 Ge1 C14 96.97(14) . . ?
O1 Ge1 C20 90.69(13) . . ?
O1 Ge1 N1 87.73(11) . . ?
O1 Ge1 O2 165.25(11) . . ?
O2 Ge1 N1 80.09(11) . . ?

loop_
_geom_bond_atom_site_label_1
_geom_bond_atom_site_label_2
_geom_bond_distance
_geom_bond_site_symmetry_2
_geom_bond_publ_flag
C1 C2 1.390(5) . ?
C1 C6 1.408(5) . ?
C1 O1 1.326(4) . ?
C2 H4 0.9300 . ?
C2 C3 1.375(5) . ?
C3 H5 0.9300 . ?
C3 C4 1.383(6) . ?
C4 H6 0.9300 . ?
C4 C5 1.361(5) . ?
C5 H7 0.9300 . ?
C5 C6 1.416(5) . ?
C6 C7 1.408(5) . ?
C7 H9 0.9300 . ?
C7 N1 1.312(4) . ?
C8 C9 1.371(5) . ?
C8 C13 1.424(5) . ?
C8 N1 1.417(4) . ?
C9 H26 0.9300 . ?
C9 C10 1.386(5) . ?
C10 C11 1.394(5) . ?
C10 N2 1.441(5) . ?
C11 H28 0.9300 . ?
C11 C12 1.371(5) . ?
C12 H29 0.9300 . ?
C12 C13 1.398(5) . ?
C13 O2 1.297(4) . ?
C14 C15 1.371(5) . ?
C14 C19 1.396(5) . ?
C14 Ge1 1.936(4) . ?
C15 H15 0.9300 . ?
C15 C16 1.398(6) . ?
C16 H16 0.9300 . ?
C16 C17 1.370(7) . ?
C17 H17 0.9300 . ?
C17 C18 1.366(7) . ?
C18 H18 0.9300 . ?
C18 C19 1.381(6) . ?
C19 H19 0.9300 . ?
C20 C21 1.385(5) . ?
C20 C25 1.384(5) . ?
C20 Ge1 1.950(3) . ?
C21 H21 0.9300 . ?
C21 C22 1.379(5) . ?
C22 H22 0.9300 . ?
C22 C23 1.377(7) . ?
C23 H23 0.9300 . ?
C23 C24 1.376(6) . ?
C24 H24 0.9300 . ?
C24 C25 1.388(5) . ?
C25 H25 0.9300 . ?
N1 Ge1 2.003(3) . ?
N2 O31 1.232(4) . ?
N2 O32 1.227(4) . ?
O1 Ge1 1.915(3) . ?
O2 Ge1 1.981(3) . ?

loop_
_geom_torsion_atom_site_label_1
_geom_torsion_atom_site_label_2
_geom_torsion_atom_site_label_3
_geom_torsion_atom_site_label_4
_geom_torsion
_geom_torsion_site_symmetry_1
_geom_torsion_site_symmetry_2
_geom_torsion_site_symmetry_3
_geom_torsion_site_symmetry_4
_geom_torsion_publ_flag
C1 C2 C3 C4 -0.3(6) . . . . ?
C1 C6 C7 N1 -6.7(5) . . . . ?
C2 C1 C6 C5 -0.7(5) . . . . ?
C2 C1 C6 C7 -177.6(3) . . . . ?
C2 C1 O1 Ge1 -155.4(3) . . . . ?
C2 C3 C4 C5 0.4(6) . . . . ?
C3 C4 C5 C6 -0.6(6) . . . . ?
C4 C5 C6 C1 0.8(5) . . . . ?
C4 C5 C6 C7 177.8(3) . . . . ?
C5 C6 C7 N1 176.4(3) . . . . ?
C6 C1 C2 C3 0.5(6) . . . . ?
C6 C1 O1 Ge1 27.5(5) . . . . ?
C6 C7 N1 C8 179.1(3) . . . . ?
C6 C7 N1 Ge1 -11.6(5) . . . . ?
C8 C9 C10 C11 2.0(5) . . . . ?
C8 C9 C10 N2 -178.7(3) . . . . ?
C8 C13 O2 Ge1 10.0(4) . . . . ?
C9 C8 C13 C12 -2.2(5) . . . . ?
C9 C8 C13 O2 176.3(3) . . . . ?
C9 C8 N1 C7 -13.8(5) . . . . ?
C9 C8 N1 Ge1 175.9(3) . . . . ?
C9 C10 C11 C12 -0.8(6) . . . . ?
C9 C10 N2 O31 -2.2(5) . . . . ?
C9 C10 N2 O32 177.9(3) . . . . ?
C10 C11 C12 C13 -2.0(5) . . . . ?
C11 C10 N2 O31 177.2(4) . . . . ?
C11 C10 N2 O32 -2.8(5) . . . . ?
C11 C12 C13 C8 3.4(5) . . . . ?
C11 C12 C13 O2 -175.0(3) . . . . ?
C12 C13 O2 Ge1 -171.6(3) . . . . ?
C13 C8 C9 C10 -0.4(5) . . . . ?
C13 C8 N1 C7 166.3(3) . . . . ?
C13 C8 N1 Ge1 -4.0(3) . . . . ?
C14 C15 C16 C17 0.3(7) . . . . ?
C15 C14 C19 C18 0.7(6) . . . . ?
C15 C16 C17 C18 0.8(8) . . . . ?
C16 C17 C18 C19 -1.1(8) . . . . ?
C17 C18 C19 C14 0.4(7) . . . . ?
C19 C14 C15 C16 -1.0(6) . . . . ?
C20 C21 C22 C23 1.7(7) . . . . ?
C21 C20 C25 C24 -0.2(6) . . . . ?
C21 C22 C23 C24 -0.5(8) . . . . ?
C22 C23 C24 C25 -1.0(8) . . . . ?
C23 C24 C25 C20 1.3(7) . . . . ?
C25 C20 C21 C22 -1.3(6) . . . . ?
N1 C8 C9 C10 179.6(3) . . . . ?
N1 C8 C13 C12 177.8(3) . . . . ?
N1 C8 C13 O2 -3.8(4) . . . . ?
N2 C10 C11 C12 179.9(3) . . . . ?
O1 C1 C2 C3 -176.7(4) . . . . ?
O1 C1 C6 C5 176.4(3) . . . . ?
O1 C1 C6 C7 -0.4(5) . . . . ?
Ge1 C14 C15 C16 178.9(3) . . . . ?
Ge1 C14 C19 C18 -179.2(3) . . . . ?
Ge1 C20 C21 C22 179.1(3) . . . . ?
Ge1 C20 C25 C24 179.4(3) . . . . ?
